data_7202963
loop_
_publ_author_name
'Zhao, Jiong-Peng'
'Hu, Bo-Wen'
'Liu, Fu-Chen'
'Hu, Xin'
'Zeng, Yong-Fei'
'Bu, Xian-He'

_publ_section_title
;
 Arenedisulfonate--lanthanide supramolecular architectures with
 phenanthroline as a co-ligand: syntheses and structures
;
_journal_issue 10
_journal_name_full CrystEngComm
_journal_page_first 902
_journal_paper_doi 10.1039/b707622c
_journal_volume 9
_journal_year 2007
_chemical_formula_sum 'C39 H35 N4 Nd O14 S3'
_chemical_formula_weight 1024.13
_chemical_name_systematic
;
?
;
_space_group_IT_number 2
_symmetry_cell_setting triclinic
_symmetry_space_group_name_Hall '-P 1'
_symmetry_space_group_name_H-M 'P -1'
_atom_sites_solution_hydrogens geom
_atom_sites_solution_primary direct
_atom_sites_solution_secondary difmap
_audit_creation_method SHELXL-97
_cell_angle_alpha 88.2590(10)
_cell_angle_beta 75.7810(10)
_cell_angle_gamma 77.0320(10)
_cell_formula_units_Z 2
_cell_length_a 12.0480(10)
_cell_length_b 12.7670(10)
_cell_length_c 13.6822(11)
_cell_measurement_reflns_used 4475
_cell_measurement_temperature 293(2)
_cell_measurement_theta_max 26.1070
_cell_measurement_theta_min 2.2157
_cell_volume 1987.4(3)
_computing_structure_refinement 'SHELXL-97 (Sheldrick, 1997)'
_computing_structure_solution 'SHELXS-97 (Sheldrick, 1990)'
_diffrn_ambient_temperature 293(2)
_diffrn_measured_fraction_theta_full 0.969
_diffrn_measured_fraction_theta_max 0.969
_diffrn_measurement_device_type 'Bruker P4'
_diffrn_measurement_method '\w scans'
_diffrn_radiation_monochromator graphite
_diffrn_radiation_source 'fine-focus sealed tube'
_diffrn_radiation_type MoK\a
_diffrn_radiation_wavelength 0.71073
_diffrn_reflns_av_R_equivalents 0.0222
_diffrn_reflns_av_sigmaI/netI 0.0562
_diffrn_reflns_limit_h_max 10
_diffrn_reflns_limit_h_min -15
_diffrn_reflns_limit_k_max 15
_diffrn_reflns_limit_k_min -15
_diffrn_reflns_limit_l_max 16
_diffrn_reflns_limit_l_min -17
_diffrn_reflns_number 10902
_diffrn_reflns_theta_full 26.45
_diffrn_reflns_theta_max 26.45
_diffrn_reflns_theta_min 1.54
_diffrn_standards_decay_% 0
_diffrn_standards_interval_count 0
_diffrn_standards_number 0
_exptl_absorpt_coefficient_mu 1.540
_exptl_absorpt_correction_type none
_exptl_crystal_colour yellow
_exptl_crystal_density_diffrn 1.711
_exptl_crystal_density_meas 1.705
_exptl_crystal_density_method 'not measured'
_exptl_crystal_description block
_exptl_crystal_F_000 1034
_exptl_crystal_size_max 0.17
_exptl_crystal_size_mid 0.15
_exptl_crystal_size_min 0.14
_refine_diff_density_max 1.319
_refine_diff_density_min -0.834
_refine_diff_density_rms 0.112
_refine_ls_extinction_method none
_refine_ls_goodness_of_fit_ref 1.158
_refine_ls_hydrogen_treatment constr
_refine_ls_matrix_type full
_refine_ls_number_parameters 550
_refine_ls_number_reflns 7940
_refine_ls_number_restraints 0
_refine_ls_restrained_S_all 1.158
_refine_ls_R_factor_all 0.0603
_refine_ls_R_factor_gt 0.0374
_refine_ls_shift/su_max 0.002
_refine_ls_shift/su_mean 0.000
_refine_ls_structure_factor_coef Fsqd
_refine_ls_weighting_details 'calc w=1/[\s^2^(Fo^2^)+(0.0393P)^2^+0.0000P] where P=(Fo^2^+2Fc^2^)/3'
_refine_ls_weighting_scheme calc
_refine_ls_wR_factor_gt 0.0823
_refine_ls_wR_factor_ref 0.0918
_reflns_number_gt 6304
_reflns_number_total 7940
_reflns_threshold_expression >2sigma(I)
_cod_data_source_file b707622c.txt
_cod_data_source_block 3
_cod_depositor_comments
;
The following automatic conversions were performed:
'_symmetry_cell_setting' value 'Triclinic' changed to 'triclinic'
according to '/home/saulius/struct/CIF-dictionaries/cif_core.dic'
dictionary named 'cif_core.dic' version 2.4.1 from 2010-06-29.

Automatic conversion script
Id: cif_fix_enum 1527 2010-12-29 10:47:43Z saulius 
;
_cod_original_sg_symbol_H-M P-1
_cod_database_code 7202963

loop_
_symmetry_equiv_pos_as_xyz
'x, y, z'
'-x, -y, -z'

loop_
_atom_site_label
_atom_site_type_symbol
_atom_site_fract_x
_atom_site_fract_y
_atom_site_fract_z
_atom_site_U_iso_or_equiv
_atom_site_adp_type
_atom_site_occupancy
_atom_site_symmetry_multiplicity
_atom_site_calc_flag
_atom_site_refinement_flags
_atom_site_disorder_assembly
_atom_site_disorder_group
Nd1 Nd 1.60558(2) 0.827302(18) 0.728346(17) 0.02082(8) Uani 1 1 d . . .
S1 S 1.53998(11) 0.75794(10) 1.00484(8) 0.0362(3) Uani 1 1 d . . .
O1 O 1.5968(3) 0.7636(3) 0.8970(2) 0.0412(8) Uani 1 1 d . . .
N1 N 1.7514(3) 0.9253(3) 0.7944(3) 0.0335(9) Uani 1 1 d . . .
C1 C 1.7673(4) 0.9151(4) 0.8866(4) 0.0428(13) Uani 1 1 d . . .
H1A H 1.7370 0.8630 0.9266 0.051 Uiso 1 1 calc R . .
O1W O 1.5003(4) 0.9889(4) 0.8409(4) 0.103(2) Uani 1 1 d . . .
S2 S 1.91538(10) 0.67796(9) 0.70301(9) 0.0313(3) Uani 1 1 d . . .
N2 N 1.7448(3) 0.9327(3) 0.5951(3) 0.0318(9) Uani 1 1 d . . .
O2W O 1.4839(3) 0.9729(3) 0.6426(3) 0.0661(12) Uani 1 1 d . . .
O2 O 1.6273(3) 0.7296(3) 1.0633(2) 0.0510(10) Uani 1 1 d . . .
C2 C 1.8271(5) 0.9779(5) 0.9281(4) 0.0542(15) Uani 1 1 d . . .
H2A H 1.8392 0.9652 0.9924 0.065 Uiso 1 1 calc R . .
S3 S 1.54915(10) 0.75567(9) 0.47857(8) 0.0293(3) Uani 1 1 d . . .
N3 N 1.5619(3) 0.6283(3) 0.7386(3) 0.0260(8) Uani 1 1 d . . .
O3 O 1.4521(3) 0.8531(3) 1.0425(3) 0.0511(9) Uani 1 1 d . . .
O3W O 1.6848(4) 0.8382(3) 0.2067(3) 0.0591(11) Uani 1 1 d . . .
C3 C 1.8669(5) 1.0579(4) 0.8721(5) 0.0540(16) Uani 1 1 d . . .
H3A H 1.9021 1.1037 0.8995 0.065 Uiso 1 1 calc R . .
O4 O 1.7929(2) 0.7082(2) 0.6943(2) 0.0306(7) Uani 1 1 d . . .
N4 N 1.3822(3) 0.8075(3) 0.7817(3) 0.0281(8) Uani 1 1 d . . .
C4 C 1.8546(4) 1.0711(4) 0.7733(4) 0.0440(13) Uani 1 1 d . . .
O4W O 1.9189(7) 0.6105(6) 1.0071(4) 0.151(3) Uani 1 1 d . . .
O5 O 1.9210(3) 0.6540(3) 0.8057(3) 0.0498(9) Uani 1 1 d . . .
C5 C 1.8994(5) 1.1503(4) 0.7076(6) 0.0596(17) Uani 1 1 d . . .
H5A H 1.9303 1.2009 0.7333 0.072 Uiso 1 1 calc R . .
O5W O 1.9389(5) 0.7864(5) 0.1248(4) 0.123(2) Uani 1 1 d . . .
O6 O 1.9843(3) 0.7534(3) 0.6545(3) 0.0484(9) Uani 1 1 d . . .
C6 C 1.8975(5) 1.1527(4) 0.6105(6) 0.0592(17) Uani 1 1 d . . .
H6A H 1.9279 1.2045 0.5702 0.071 Uiso 1 1 calc R . .
O7 O 1.6055(3) 0.7564(2) 0.5626(2) 0.0355(8) Uani 1 1 d . . .
C7 C 1.8494(4) 1.0769(4) 0.5653(4) 0.0427(13) Uani 1 1 d . . .
O8 O 1.6366(3) 0.7318(3) 0.3836(2) 0.0410(8) Uani 1 1 d . . .
C8 C 1.8569(4) 1.0712(4) 0.4632(4) 0.0472(14) Uani 1 1 d . . .
H8A H 1.8922 1.1181 0.4195 0.057 Uiso 1 1 calc R . .
O9 O 1.4614(3) 0.8543(2) 0.4771(2) 0.0411(8) Uani 1 1 d . . .
C9 C 1.8117(4) 0.9955(4) 0.4271(4) 0.0462(13) Uani 1 1 d . . .
H9A H 1.8187 0.9877 0.3583 0.055 Uiso 1 1 calc R . .
C10 C 1.7547(4) 0.9301(4) 0.4961(4) 0.0393(12) Uani 1 1 d . . .
H10A H 1.7212 0.8812 0.4710 0.047 Uiso 1 1 calc R . .
C11 C 1.7952(4) 1.0039(3) 0.6309(4) 0.0333(11) Uani 1 1 d . . .
C12 C 1.7991(4) 0.9997(3) 0.7347(4) 0.0330(11) Uani 1 1 d . . .
C13 C 1.6459(4) 0.5398(3) 0.7172(3) 0.0317(10) Uani 1 1 d . . .
H13A H 1.7232 0.5475 0.6995 0.038 Uiso 1 1 calc R . .
C14 C 1.6270(4) 0.4361(4) 0.7195(3) 0.0351(11) Uani 1 1 d . . .
H14A H 1.6902 0.3771 0.7045 0.042 Uiso 1 1 calc R . .
C15 C 1.5156(4) 0.4222(4) 0.7437(3) 0.0360(11) Uani 1 1 d . . .
H15A H 1.5014 0.3534 0.7458 0.043 Uiso 1 1 calc R . .
C16 C 1.4212(4) 0.5127(3) 0.7657(3) 0.0277(10) Uani 1 1 d . . .
C17 C 1.3008(5) 0.5050(4) 0.7911(4) 0.0442(13) Uani 1 1 d . . .
H17A H 1.2834 0.4375 0.7932 0.053 Uiso 1 1 calc R . .
C18 C 1.2126(4) 0.5925(4) 0.8120(4) 0.0408(12) Uani 1 1 d . . .
H18A H 1.1352 0.5850 0.8280 0.049 Uiso 1 1 calc R . .
C19 C 1.2367(4) 0.6974(4) 0.8099(3) 0.0327(11) Uani 1 1 d . . .
C20 C 1.1464(4) 0.7901(4) 0.8320(4) 0.0431(13) Uani 1 1 d . . .
H20A H 1.0683 0.7850 0.8481 0.052 Uiso 1 1 calc R . .
C21 C 1.1744(4) 0.8880(4) 0.8296(4) 0.0425(12) Uani 1 1 d . . .
H21A H 1.1156 0.9504 0.8448 0.051 Uiso 1 1 calc R . .
C22 C 1.2927(4) 0.8933(4) 0.8039(4) 0.0387(12) Uani 1 1 d . . .
H22A H 1.3102 0.9608 0.8023 0.046 Uiso 1 1 calc R . .
C23 C 1.3540(4) 0.7095(3) 0.7858(3) 0.0249(9) Uani 1 1 d . . .
C24 C 1.4481(4) 0.6154(3) 0.7623(3) 0.0239(9) Uani 1 1 d . . .
C25 C 1.4670(4) 0.6504(4) 1.0145(3) 0.0304(10) Uani 1 1 d . . .
C26 C 1.3485(4) 0.6749(4) 1.0422(4) 0.0404(12) Uani 1 1 d . . .
H26A H 1.3084 0.7465 1.0528 0.049 Uiso 1 1 calc R . .
C27 C 1.2839(4) 0.5926(4) 1.0554(4) 0.0403(12) Uani 1 1 d . . .
H27A H 1.2022 0.6099 1.0747 0.048 Uiso 1 1 calc R . .
C28 C 1.3430(4) 0.4890(4) 1.0395(3) 0.0377(12) Uani 1 1 d . . .
H28A H 1.3006 0.4354 1.0502 0.045 Uiso 1 1 calc R . .
C29 C 1.4677(4) 0.4586(4) 1.0069(3) 0.0293(10) Uani 1 1 d . . .
C30 C 1.9731(3) 0.5545(3) 0.6325(3) 0.0269(10) Uani 1 1 d . . .
C31 C 2.0183(4) 0.4651(4) 0.6792(4) 0.0329(11) Uani 1 1 d . . .
H31A H 2.0159 0.4691 0.7475 0.039 Uiso 1 1 calc R . .
C32 C 2.0685(4) 0.3669(4) 0.6253(4) 0.0347(11) Uani 1 1 d . . .
H32A H 2.0995 0.3066 0.6581 0.042 Uiso 1 1 calc R . .
C33 C 2.0722(4) 0.3596(3) 0.5257(3) 0.0310(10) Uani 1 1 d . . .
H33A H 2.1057 0.2940 0.4913 0.037 Uiso 1 1 calc R . .
C34 C 2.0259(3) 0.4498(3) 0.4728(3) 0.0269(10) Uani 1 1 d . . .
C35 C 1.4723(4) 0.6504(3) 0.5010(3) 0.0255(9) Uani 1 1 d . . .
C36 C 1.3531(4) 0.6790(4) 0.5269(3) 0.0327(11) Uani 1 1 d . . .
H36A H 1.3153 0.7514 0.5344 0.039 Uiso 1 1 calc R . .
C37 C 1.2868(4) 0.5996(4) 0.5424(3) 0.0352(11) Uani 1 1 d . . .
H37A H 1.2052 0.6196 0.5596 0.042 Uiso 1 1 calc R . .
C38 C 1.3413(4) 0.4940(4) 0.5324(3) 0.0304(10) Uani 1 1 d . . .
H38A H 1.2963 0.4424 0.5417 0.036 Uiso 1 1 calc R . .
C39 C 1.4654(4) 0.4606(3) 0.5079(3) 0.0226(9) Uani 1 1 d . . .

loop_
_atom_site_aniso_label
_atom_site_aniso_U_11
_atom_site_aniso_U_22
_atom_site_aniso_U_33
_atom_site_aniso_U_23
_atom_site_aniso_U_13
_atom_site_aniso_U_12
Nd1 0.02129(13) 0.01877(12) 0.02474(13) 0.00119(8) -0.00711(9) -0.00776(9)
S1 0.0502(8) 0.0399(7) 0.0249(6) 0.0001(5) -0.0109(5) -0.0213(6)
O1 0.058(2) 0.048(2) 0.0240(17) 0.0028(15) -0.0087(16) -0.0267(18)
N1 0.033(2) 0.033(2) 0.038(2) -0.0045(17) -0.0101(18) -0.0122(18)
C1 0.041(3) 0.048(3) 0.046(3) -0.006(2) -0.012(2) -0.021(2)
O1W 0.053(3) 0.082(3) 0.178(5) -0.090(3) -0.062(3) 0.030(2)
S2 0.0224(6) 0.0315(6) 0.0409(7) -0.0076(5) -0.0086(5) -0.0060(5)
N2 0.026(2) 0.031(2) 0.040(2) 0.0063(17) -0.0098(17) -0.0104(17)
O2W 0.042(2) 0.055(3) 0.079(3) 0.036(2) 0.006(2) 0.0076(18)
O2 0.070(3) 0.062(2) 0.036(2) 0.0042(17) -0.0276(19) -0.031(2)
C2 0.045(3) 0.069(4) 0.056(4) -0.021(3) -0.020(3) -0.016(3)
S3 0.0402(7) 0.0264(6) 0.0290(6) 0.0072(5) -0.0159(5) -0.0160(5)
N3 0.028(2) 0.0261(19) 0.027(2) 0.0045(15) -0.0081(16) -0.0113(16)
O3 0.066(3) 0.037(2) 0.048(2) -0.0077(17) -0.0060(19) -0.0151(18)
O3W 0.091(3) 0.037(2) 0.053(2) 0.0038(17) -0.019(2) -0.020(2)
C3 0.035(3) 0.046(3) 0.087(5) -0.028(3) -0.022(3) -0.010(3)
O4 0.0217(16) 0.0280(16) 0.0412(18) -0.0042(14) -0.0061(14) -0.0047(13)
N4 0.024(2) 0.027(2) 0.035(2) 0.0009(16) -0.0099(16) -0.0073(16)
C4 0.028(3) 0.028(3) 0.076(4) -0.013(3) -0.010(3) -0.007(2)
O4W 0.224(8) 0.178(7) 0.063(4) -0.007(4) 0.007(4) -0.113(6)
O5 0.051(2) 0.057(2) 0.041(2) -0.0110(17) -0.0225(18) 0.0018(18)
C5 0.037(3) 0.035(3) 0.110(6) -0.012(3) -0.015(3) -0.018(3)
O5W 0.118(5) 0.172(6) 0.120(5) 0.009(4) -0.047(4) -0.097(5)
O6 0.036(2) 0.036(2) 0.074(3) -0.0112(18) -0.0021(18) -0.0215(16)
C6 0.039(3) 0.025(3) 0.115(6) 0.016(3) -0.013(3) -0.019(2)
O7 0.050(2) 0.0352(18) 0.0317(18) 0.0063(14) -0.0216(15) -0.0190(15)
C7 0.021(3) 0.028(3) 0.074(4) 0.009(2) -0.003(2) -0.005(2)
O8 0.051(2) 0.044(2) 0.0316(18) 0.0069(15) -0.0057(16) -0.0224(17)
C8 0.028(3) 0.040(3) 0.068(4) 0.021(3) -0.001(3) -0.009(2)
O9 0.052(2) 0.0264(17) 0.052(2) 0.0087(15) -0.0231(18) -0.0128(15)
C9 0.039(3) 0.049(3) 0.048(3) 0.021(3) -0.007(2) -0.012(3)
C10 0.032(3) 0.042(3) 0.047(3) 0.013(2) -0.013(2) -0.013(2)
C11 0.018(2) 0.021(2) 0.059(3) 0.005(2) -0.006(2) -0.0043(18)
C12 0.023(2) 0.022(2) 0.056(3) -0.004(2) -0.010(2) -0.0077(19)
C13 0.029(3) 0.028(2) 0.039(3) 0.002(2) -0.011(2) -0.006(2)
C14 0.046(3) 0.025(2) 0.036(3) -0.001(2) -0.013(2) -0.008(2)
C15 0.058(3) 0.027(2) 0.031(3) 0.0039(19) -0.018(2) -0.019(2)
C16 0.036(3) 0.033(2) 0.020(2) 0.0055(18) -0.0114(19) -0.018(2)
C17 0.052(3) 0.049(3) 0.048(3) 0.010(2) -0.019(3) -0.038(3)
C18 0.035(3) 0.051(3) 0.046(3) 0.003(2) -0.011(2) -0.027(3)
C19 0.032(3) 0.044(3) 0.028(2) 0.003(2) -0.014(2) -0.016(2)
C20 0.027(3) 0.059(4) 0.047(3) -0.003(3) -0.012(2) -0.015(3)
C21 0.027(3) 0.044(3) 0.051(3) -0.006(2) -0.004(2) -0.001(2)
C22 0.034(3) 0.034(3) 0.049(3) -0.001(2) -0.011(2) -0.009(2)
C23 0.026(2) 0.033(2) 0.019(2) 0.0046(18) -0.0074(18) -0.0129(19)
C24 0.031(2) 0.030(2) 0.016(2) 0.0044(17) -0.0097(18) -0.014(2)
C25 0.039(3) 0.036(3) 0.022(2) 0.0056(19) -0.010(2) -0.015(2)
C26 0.042(3) 0.042(3) 0.036(3) 0.000(2) -0.011(2) -0.005(2)
C27 0.035(3) 0.047(3) 0.040(3) 0.001(2) -0.009(2) -0.011(2)
C28 0.039(3) 0.044(3) 0.037(3) 0.002(2) -0.013(2) -0.020(2)
C29 0.034(3) 0.041(3) 0.017(2) 0.0029(19) -0.0077(19) -0.015(2)
C30 0.016(2) 0.028(2) 0.037(3) -0.0004(19) -0.0062(18) -0.0052(18)
C31 0.024(2) 0.038(3) 0.036(3) -0.001(2) -0.007(2) -0.006(2)
C32 0.032(3) 0.027(2) 0.044(3) 0.009(2) -0.011(2) -0.003(2)
C33 0.030(3) 0.021(2) 0.041(3) 0.0038(19) -0.009(2) -0.0048(19)
C34 0.015(2) 0.028(2) 0.038(3) 0.0011(19) -0.0059(19) -0.0054(18)
C35 0.033(3) 0.023(2) 0.024(2) 0.0019(17) -0.0109(19) -0.0097(19)
C36 0.035(3) 0.027(2) 0.036(3) 0.001(2) -0.012(2) -0.003(2)
C37 0.020(2) 0.040(3) 0.044(3) 0.004(2) -0.004(2) -0.005(2)
C38 0.024(2) 0.036(3) 0.035(3) 0.005(2) -0.0062(19) -0.015(2)
C39 0.028(2) 0.024(2) 0.020(2) 0.0012(17) -0.0101(18) -0.0098(18)

loop_
_atom_type_symbol
_atom_type_description
_atom_type_scat_dispersion_real
_atom_type_scat_dispersion_imag
_atom_type_scat_source
C C 0.0033 0.0016 'International Tables Vol C Tables 4.2.6.8 and 6.1.1.4'
H H 0.0000 0.0000 'International Tables Vol C Tables 4.2.6.8 and 6.1.1.4'
N N 0.0061 0.0033 'International Tables Vol C Tables 4.2.6.8 and 6.1.1.4'
O O 0.0106 0.0060 'International Tables Vol C Tables 4.2.6.8 and 6.1.1.4'
S S 0.1246 0.1234 'International Tables Vol C Tables 4.2.6.8 and 6.1.1.4'
Nd Nd -0.1943 3.0179 'International Tables Vol C Tables 4.2.6.8 and 6.1.1.4'

loop_
_geom_angle_atom_site_label_1
_geom_angle_atom_site_label_2
_geom_angle_atom_site_label_3
_geom_angle
_geom_angle_site_symmetry_1
_geom_angle_site_symmetry_3
_geom_angle_publ_flag
O4 Nd1 O1 82.50(11) . . ?
O4 Nd1 O7 81.81(10) . . ?
O1 Nd1 O7 138.12(10) . . ?
O4 Nd1 O1W 136.93(11) . . ?
O1 Nd1 O1W 75.24(16) . . ?
O7 Nd1 O1W 137.70(14) . . ?
O4 Nd1 O2W 139.82(11) . . ?
O1 Nd1 O2W 137.01(12) . . ?
O7 Nd1 O2W 71.43(12) . . ?
O1W Nd1 O2W 66.89(16) . . ?
O4 Nd1 N4 135.92(10) . . ?
O1 Nd1 N4 80.27(11) . . ?
O7 Nd1 N4 84.61(10) . . ?
O1W Nd1 N4 75.97(13) . . ?
O2W Nd1 N4 71.66(11) . . ?
O4 Nd1 N3 74.84(10) . . ?
O1 Nd1 N3 71.02(10) . . ?
O7 Nd1 N3 67.45(10) . . ?
O1W Nd1 N3 128.66(16) . . ?
O2W Nd1 N3 118.69(12) . . ?
N4 Nd1 N3 61.22(10) . . ?
O4 Nd1 N2 75.91(10) . . ?
O1 Nd1 N2 135.92(11) . . ?
O7 Nd1 N2 76.15(10) . . ?
O1W Nd1 N2 95.19(16) . . ?
O2W Nd1 N2 69.04(11) . . ?
N4 Nd1 N2 139.97(11) . . ?
N3 Nd1 N2 135.76(11) . . ?
O4 Nd1 N1 72.59(10) . . ?
O1 Nd1 N1 76.04(11) . . ?
O7 Nd1 N1 133.98(11) . . ?
O1W Nd1 N1 66.54(12) . . ?
O2W Nd1 N1 105.31(13) . . ?
N4 Nd1 N1 139.51(11) . . ?
N3 Nd1 N1 135.97(11) . . ?
N2 Nd1 N1 61.04(11) . . ?
O3 S1 O2 113.2(2) . . ?
O3 S1 O1 112.6(2) . . ?
O2 S1 O1 110.6(2) . . ?
O3 S1 C25 107.1(2) . . ?
O2 S1 C25 106.9(2) . . ?
O1 S1 C25 105.97(19) . . ?
S1 O1 Nd1 154.2(2) . . ?
C1 N1 C12 117.8(4) . . ?
C1 N1 Nd1 123.1(3) . . ?
C12 N1 Nd1 118.5(3) . . ?
N1 C1 C2 124.2(5) . . ?
N1 C1 H1A 117.9 . . ?
C2 C1 H1A 117.9 . . ?
O5 S2 O6 115.1(2) . . ?
O5 S2 O4 111.3(2) . . ?
O6 S2 O4 112.5(2) . . ?
O5 S2 C30 106.6(2) . . ?
O6 S2 C30 106.9(2) . . ?
O4 S2 C30 103.52(18) . . ?
C10 N2 C11 117.0(4) . . ?
C10 N2 Nd1 123.5(3) . . ?
C11 N2 Nd1 118.8(3) . . ?
C3 C2 C1 118.4(5) . . ?
C3 C2 H2A 120.8 . . ?
C1 C2 H2A 120.8 . . ?
O8 S3 O9 112.9(2) . . ?
O8 S3 O7 110.75(19) . . ?
O9 S3 O7 111.80(19) . . ?
O8 S3 C35 107.98(19) . . ?
O9 S3 C35 106.3(2) . . ?
O7 S3 C35 106.72(18) . . ?
C13 N3 C24 116.7(4) . . ?
C13 N3 Nd1 123.0(3) . . ?
C24 N3 Nd1 120.2(3) . . ?
C2 C3 C4 119.8(5) . . ?
C2 C3 H3A 120.1 . . ?
C4 C3 H3A 120.1 . . ?
S2 O4 Nd1 151.30(17) . . ?
C22 N4 C23 116.7(4) . . ?
C22 N4 Nd1 121.6(3) . . ?
C23 N4 Nd1 121.7(3) . . ?
C3 C4 C12 118.2(5) . . ?
C3 C4 C5 123.2(5) . . ?
C12 C4 C5 118.6(5) . . ?
C6 C5 C4 121.3(5) . . ?
C6 C5 H5A 119.3 . . ?
C4 C5 H5A 119.3 . . ?
C5 C6 C7 122.3(5) . . ?
C5 C6 H6A 118.8 . . ?
C7 C6 H6A 118.8 . . ?
S3 O7 Nd1 150.6(2) . . ?
C8 C7 C11 119.6(5) . . ?
C8 C7 C6 123.2(5) . . ?
C11 C7 C6 117.3(5) . . ?
C9 C8 C7 119.1(5) . . ?
C9 C8 H8A 120.5 . . ?
C7 C8 H8A 120.5 . . ?
C8 C9 C10 118.3(5) . . ?
C8 C9 H9A 120.8 . . ?
C10 C9 H9A 120.8 . . ?
N2 C10 C9 124.9(5) . . ?
N2 C10 H10A 117.6 . . ?
C9 C10 H10A 117.6 . . ?
N2 C11 C7 120.9(5) . . ?
N2 C11 C12 118.6(4) . . ?
C7 C11 C12 120.4(4) . . ?
N1 C12 C4 121.2(5) . . ?
N1 C12 C11 119.0(4) . . ?
C4 C12 C11 119.8(4) . . ?
N3 C13 C14 124.8(4) . . ?
N3 C13 H13A 117.6 . . ?
C14 C13 H13A 117.6 . . ?
C15 C14 C13 119.2(4) . . ?
C15 C14 H14A 120.4 . . ?
C13 C14 H14A 120.4 . . ?
C14 C15 C16 119.4(4) . . ?
C14 C15 H15A 120.3 . . ?
C16 C15 H15A 120.3 . . ?
C15 C16 C24 117.8(4) . . ?
C15 C16 C17 122.9(4) . . ?
C24 C16 C17 119.3(4) . . ?
C18 C17 C16 121.7(4) . . ?
C18 C17 H17A 119.1 . . ?
C16 C17 H17A 119.1 . . ?
C17 C18 C19 120.4(4) . . ?
C17 C18 H18A 119.8 . . ?
C19 C18 H18A 119.8 . . ?
C20 C19 C23 118.2(4) . . ?
C20 C19 C18 121.7(4) . . ?
C23 C19 C18 120.1(4) . . ?
C21 C20 C19 119.3(4) . . ?
C21 C20 H20A 120.4 . . ?
C19 C20 H20A 120.4 . . ?
C20 C21 C22 119.1(5) . . ?
C20 C21 H21A 120.4 . . ?
C22 C21 H21A 120.4 . . ?
N4 C22 C21 124.1(4) . . ?
N4 C22 H22A 118.0 . . ?
C21 C22 H22A 118.0 . . ?
N4 C23 C19 122.7(4) . . ?
N4 C23 C24 118.2(4) . . ?
C19 C23 C24 119.1(4) . . ?
N3 C24 C16 122.1(4) . . ?
N3 C24 C23 118.6(4) . . ?
C16 C24 C23 119.4(4) . . ?
C26 C25 C29 121.5(4) . 2_867 ?
C26 C25 S1 117.6(4) . . ?
C29 C25 S1 120.9(3) 2_867 . ?
C25 C26 C27 120.9(5) . . ?
C25 C26 H26A 119.6 . . ?
C27 C26 H26A 119.6 . . ?
C28 C27 C26 119.0(5) . . ?
C28 C27 H27A 120.5 . . ?
C26 C27 H27A 120.5 . . ?
C27 C28 C29 122.6(4) . . ?
C27 C28 H28A 118.7 . . ?
C29 C28 H28A 118.7 . . ?
C28 C29 C29 118.3(5) . 2_867 ?
C28 C29 C25 124.0(4) . 2_867 ?
C29 C29 C25 117.6(5) 2_867 2_867 ?
C31 C30 C34 120.8(4) . 2_966 ?
C31 C30 S2 118.9(3) . . ?
C34 C30 S2 120.3(3) 2_966 . ?
C30 C31 C32 120.7(4) . . ?
C30 C31 H31A 119.7 . . ?
C32 C31 H31A 119.7 . . ?
C33 C32 C31 120.4(4) . . ?
C33 C32 H32A 119.8 . . ?
C31 C32 H32A 119.8 . . ?
C32 C33 C34 121.5(4) . . ?
C32 C33 H33A 119.2 . . ?
C34 C33 H33A 119.2 . . ?
C33 C34 C34 118.5(5) . 2_966 ?
C33 C34 C30 123.4(4) . 2_966 ?
C34 C34 C30 118.1(5) 2_966 2_966 ?
C36 C35 C39 121.8(4) . 2_866 ?
C36 C35 S3 117.2(3) . . ?
C39 C35 S3 121.0(3) 2_866 . ?
C35 C36 C37 120.1(4) . . ?
C35 C36 H36A 119.9 . . ?
C37 C36 H36A 119.9 . . ?
C38 C37 C36 120.3(4) . . ?
C38 C37 H37A 119.8 . . ?
C36 C37 H37A 119.8 . . ?
C37 C38 C39 121.3(4) . . ?
C37 C38 H38A 119.3 . . ?
C39 C38 H38A 119.3 . . ?
C38 C39 C39 119.5(5) . 2_866 ?
C38 C39 C35 123.6(4) . 2_866 ?
C39 C39 C35 116.9(5) 2_866 2_866 ?

loop_
_geom_bond_atom_site_label_1
_geom_bond_atom_site_label_2
_geom_bond_distance
_geom_bond_site_symmetry_2
_geom_bond_publ_flag
Nd1 O4 2.368(3) . ?
Nd1 O1 2.409(3) . ?
Nd1 O7 2.467(3) . ?
Nd1 O1W 2.510(4) . ?
Nd1 O2W 2.543(4) . ?
Nd1 N4 2.678(3) . ?
Nd1 N3 2.701(3) . ?
Nd1 N2 2.703(4) . ?
Nd1 N1 2.703(3) . ?
S1 O3 1.433(4) . ?
S1 O2 1.450(4) . ?
S1 O1 1.473(3) . ?
S1 C25 1.775(4) . ?
N1 C1 1.320(6) . ?
N1 C12 1.366(6) . ?
C1 C2 1.404(6) . ?
C1 H1A 0.9300 . ?
S2 O5 1.444(4) . ?
S2 O6 1.451(3) . ?
S2 O4 1.473(3) . ?
S2 C30 1.781(4) . ?
N2 C10 1.331(6) . ?
N2 C11 1.363(5) . ?
C2 C3 1.361(8) . ?
C2 H2A 0.9300 . ?
S3 O8 1.449(3) . ?
S3 O9 1.454(3) . ?
S3 O7 1.473(3) . ?
S3 C35 1.776(4) . ?
N3 C13 1.321(5) . ?
N3 C24 1.375(5) . ?
C3 C4 1.396(8) . ?
C3 H3A 0.9300 . ?
N4 C22 1.335(6) . ?
N4 C23 1.364(5) . ?
C4 C12 1.427(6) . ?
C4 C5 1.440(8) . ?
C5 C6 1.333(8) . ?
C5 H5A 0.9300 . ?
C6 C7 1.455(8) . ?
C6 H6A 0.9300 . ?
C7 C8 1.381(7) . ?
C7 C11 1.426(6) . ?
C8 C9 1.368(7) . ?
C8 H8A 0.9300 . ?
C9 C10 1.396(6) . ?
C9 H9A 0.9300 . ?
C10 H10A 0.9300 . ?
C11 C12 1.431(7) . ?
C13 C14 1.391(6) . ?
C13 H13A 0.9300 . ?
C14 C15 1.352(6) . ?
C14 H14A 0.9300 . ?
C15 C16 1.408(6) . ?
C15 H15A 0.9300 . ?
C16 C24 1.416(6) . ?
C16 C17 1.432(6) . ?
C17 C18 1.341(7) . ?
C17 H17A 0.9300 . ?
C18 C19 1.431(6) . ?
C18 H18A 0.9300 . ?
C19 C20 1.399(7) . ?
C19 C23 1.413(6) . ?
C20 C21 1.363(7) . ?
C20 H20A 0.9300 . ?
C21 C22 1.399(6) . ?
C21 H21A 0.9300 . ?
C22 H22A 0.9300 . ?
C23 C24 1.437(6) . ?
C25 C26 1.350(6) . ?
C25 C29 1.435(6) 2_867 ?
C26 C27 1.424(7) . ?
C26 H26A 0.9300 . ?
C27 C28 1.350(7) . ?
C27 H27A 0.9300 . ?
C28 C29 1.423(6) . ?
C28 H28A 0.9300 . ?
C29 C29 1.430(8) 2_867 ?
C29 C25 1.435(6) 2_867 ?
C30 C31 1.362(6) . ?
C30 C34 1.441(6) 2_966 ?
C31 C32 1.407(6) . ?
C31 H31A 0.9300 . ?
C32 C33 1.358(6) . ?
C32 H32A 0.9300 . ?
C33 C34 1.421(6) . ?
C33 H33A 0.9300 . ?
C34 C34 1.434(8) 2_966 ?
C34 C30 1.441(6) 2_966 ?
C35 C36 1.358(6) . ?
C35 C39 1.440(6) 2_866 ?
C36 C37 1.407(6) . ?
C36 H36A 0.9300 . ?
C37 C38 1.356(6) . ?
C37 H37A 0.9300 . ?
C38 C39 1.416(6) . ?
C38 H38A 0.9300 . ?
C39 C39 1.425(8) 2_866 ?
C39 C35 1.440(6) 2_866 ?

loop_
_geom_torsion_atom_site_label_1
_geom_torsion_atom_site_label_2
_geom_torsion_atom_site_label_3
_geom_torsion_atom_site_label_4
_geom_torsion
_geom_torsion_site_symmetry_1
_geom_torsion_site_symmetry_2
_geom_torsion_site_symmetry_3
_geom_torsion_site_symmetry_4
_geom_torsion_publ_flag
O3 S1 O1 Nd1 -25.2(5) . . . . ?
O2 S1 O1 Nd1 -153.0(4) . . . . ?
C25 S1 O1 Nd1 91.5(4) . . . . ?
O4 Nd1 O1 S1 -178.6(4) . . . . ?
O7 Nd1 O1 S1 -109.8(4) . . . . ?
O1W Nd1 O1 S1 38.6(4) . . . . ?
O2W Nd1 O1 S1 10.0(5) . . . . ?
N4 Nd1 O1 S1 -39.3(4) . . . . ?
N3 Nd1 O1 S1 -102.1(4) . . . . ?
N2 Nd1 O1 S1 120.7(4) . . . . ?
N1 Nd1 O1 S1 107.6(4) . . . . ?
O4 Nd1 N1 C1 -89.5(4) . . . . ?
O1 Nd1 N1 C1 -3.1(4) . . . . ?
O7 Nd1 N1 C1 -148.8(3) . . . . ?
O1W Nd1 N1 C1 76.6(4) . . . . ?
O2W Nd1 N1 C1 132.4(4) . . . . ?
N4 Nd1 N1 C1 52.9(4) . . . . ?
N3 Nd1 N1 C1 -45.4(4) . . . . ?
N2 Nd1 N1 C1 -172.7(4) . . . . ?
O4 Nd1 N1 C12 99.4(3) . . . . ?
O1 Nd1 N1 C12 -174.2(3) . . . . ?
O7 Nd1 N1 C12 40.0(4) . . . . ?
O1W Nd1 N1 C12 -94.5(3) . . . . ?
O2W Nd1 N1 C12 -38.7(3) . . . . ?
N4 Nd1 N1 C12 -118.3(3) . . . . ?
N3 Nd1 N1 C12 143.4(3) . . . . ?
N2 Nd1 N1 C12 16.1(3) . . . . ?
C12 N1 C1 C2 1.9(7) . . . . ?
Nd1 N1 C1 C2 -169.3(4) . . . . ?
O4 Nd1 N2 C10 95.2(4) . . . . ?
O1 Nd1 N2 C10 158.3(3) . . . . ?
O7 Nd1 N2 C10 10.3(3) . . . . ?
O1W Nd1 N2 C10 -127.6(4) . . . . ?
O2W Nd1 N2 C10 -64.8(4) . . . . ?
N4 Nd1 N2 C10 -53.3(4) . . . . ?
N3 Nd1 N2 C10 45.3(4) . . . . ?
N1 Nd1 N2 C10 172.9(4) . . . . ?
O4 Nd1 N2 C11 -94.2(3) . . . . ?
O1 Nd1 N2 C11 -31.1(4) . . . . ?
O7 Nd1 N2 C11 -179.0(3) . . . . ?
O1W Nd1 N2 C11 43.0(3) . . . . ?
O2W Nd1 N2 C11 105.8(3) . . . . ?
N4 Nd1 N2 C11 117.3(3) . . . . ?
N3 Nd1 N2 C11 -144.1(3) . . . . ?
N1 Nd1 N2 C11 -16.5(3) . . . . ?
N1 C1 C2 C3 3.1(8) . . . . ?
O4 Nd1 N3 C13 -4.5(3) . . . . ?
O1 Nd1 N3 C13 -91.7(3) . . . . ?
O7 Nd1 N3 C13 82.8(3) . . . . ?
O1W Nd1 N3 C13 -143.3(3) . . . . ?
O2W Nd1 N3 C13 134.4(3) . . . . ?
N4 Nd1 N3 C13 179.2(4) . . . . ?
N2 Nd1 N3 C13 45.7(4) . . . . ?
N1 Nd1 N3 C13 -48.0(4) . . . . ?
O4 Nd1 N3 C24 178.5(3) . . . . ?
O1 Nd1 N3 C24 91.4(3) . . . . ?
O7 Nd1 N3 C24 -94.2(3) . . . . ?
O1W Nd1 N3 C24 39.7(3) . . . . ?
O2W Nd1 N3 C24 -42.5(3) . . . . ?
N4 Nd1 N3 C24 2.2(3) . . . . ?
N2 Nd1 N3 C24 -131.2(3) . . . . ?
N1 Nd1 N3 C24 135.1(3) . . . . ?
C1 C2 C3 C4 -4.2(8) . . . . ?
O5 S2 O4 Nd1 67.2(4) . . . . ?
O6 S2 O4 Nd1 -63.6(4) . . . . ?
C30 S2 O4 Nd1 -178.6(4) . . . . ?
O1 Nd1 O4 S2 -70.3(4) . . . . ?
O7 Nd1 O4 S2 148.6(4) . . . . ?
O1W Nd1 O4 S2 -11.5(5) . . . . ?
O2W Nd1 O4 S2 100.6(4) . . . . ?
N4 Nd1 O4 S2 -137.9(4) . . . . ?
N3 Nd1 O4 S2 -142.6(4) . . . . ?
N2 Nd1 O4 S2 70.9(4) . . . . ?
N1 Nd1 O4 S2 7.3(4) . . . . ?
O4 Nd1 N4 C22 174.3(3) . . . . ?
O1 Nd1 N4 C22 105.9(3) . . . . ?
O7 Nd1 N4 C22 -113.3(3) . . . . ?
O1W Nd1 N4 C22 28.8(4) . . . . ?
O2W Nd1 N4 C22 -41.1(3) . . . . ?
N3 Nd1 N4 C22 179.5(4) . . . . ?
N2 Nd1 N4 C22 -52.4(4) . . . . ?
N1 Nd1 N4 C22 51.2(4) . . . . ?
O4 Nd1 N4 C23 -6.8(4) . . . . ?
O1 Nd1 N4 C23 -75.3(3) . . . . ?
O7 Nd1 N4 C23 65.5(3) . . . . ?
O1W Nd1 N4 C23 -152.3(3) . . . . ?
O2W Nd1 N4 C23 137.7(3) . . . . ?
N3 Nd1 N4 C23 -1.7(3) . . . . ?
N2 Nd1 N4 C23 126.4(3) . . . . ?
N1 Nd1 N4 C23 -130.0(3) . . . . ?
C2 C3 C4 C12 0.5(7) . . . . ?
C2 C3 C4 C5 -176.9(5) . . . . ?
C3 C4 C5 C6 172.5(5) . . . . ?
C12 C4 C5 C6 -4.9(8) . . . . ?
C4 C5 C6 C7 0.7(9) . . . . ?
O8 S3 O7 Nd1 146.8(3) . . . . ?
O9 S3 O7 Nd1 19.9(4) . . . . ?
C35 S3 O7 Nd1 -95.9(4) . . . . ?
O4 Nd1 O7 S3 -176.8(4) . . . . ?
O1 Nd1 O7 S3 114.2(4) . . . . ?
O1W Nd1 O7 S3 -17.0(5) . . . . ?
O2W Nd1 O7 S3 -27.2(4) . . . . ?
N4 Nd1 O7 S3 45.3(4) . . . . ?
N3 Nd1 O7 S3 106.3(4) . . . . ?
N2 Nd1 O7 S3 -99.4(4) . . . . ?
N1 Nd1 O7 S3 -120.8(4) . . . . ?
C5 C6 C7 C8 -173.5(5) . . . . ?
C5 C6 C7 C11 4.7(8) . . . . ?
C11 C7 C8 C9 0.2(7) . . . . ?
C6 C7 C8 C9 178.4(5) . . . . ?
C7 C8 C9 C10 2.9(7) . . . . ?
C11 N2 C10 C9 -0.7(7) . . . . ?
Nd1 N2 C10 C9 170.1(4) . . . . ?
C8 C9 C10 N2 -2.9(8) . . . . ?
C10 N2 C11 C7 4.0(6) . . . . ?
Nd1 N2 C11 C7 -167.3(3) . . . . ?
C10 N2 C11 C12 -172.3(4) . . . . ?
Nd1 N2 C11 C12 16.4(5) . . . . ?
C8 C7 C11 N2 -3.8(7) . . . . ?
C6 C7 C11 N2 177.9(4) . . . . ?
C8 C7 C11 C12 172.4(4) . . . . ?
C6 C7 C11 C12 -5.8(7) . . . . ?
C1 N1 C12 C4 -5.8(7) . . . . ?
Nd1 N1 C12 C4 165.8(3) . . . . ?
C1 N1 C12 C11 172.8(4) . . . . ?
Nd1 N1 C12 C11 -15.6(5) . . . . ?
C3 C4 C12 N1 4.7(7) . . . . ?
C5 C4 C12 N1 -177.8(4) . . . . ?
C3 C4 C12 C11 -173.9(4) . . . . ?
C5 C4 C12 C11 3.6(7) . . . . ?
N2 C11 C12 N1 -0.5(6) . . . . ?
C7 C11 C12 N1 -176.8(4) . . . . ?
N2 C11 C12 C4 178.1(4) . . . . ?
C7 C11 C12 C4 1.8(7) . . . . ?
C24 N3 C13 C14 -1.5(6) . . . . ?
Nd1 N3 C13 C14 -178.5(3) . . . . ?
N3 C13 C14 C15 0.9(7) . . . . ?
C13 C14 C15 C16 0.3(7) . . . . ?
C14 C15 C16 C24 -0.6(6) . . . . ?
C14 C15 C16 C17 179.4(4) . . . . ?
C15 C16 C17 C18 179.8(4) . . . . ?
C24 C16 C17 C18 -0.1(7) . . . . ?
C16 C17 C18 C19 -0.3(8) . . . . ?
C17 C18 C19 C20 -179.6(5) . . . . ?
C17 C18 C19 C23 -0.1(7) . . . . ?
C23 C19 C20 C21 0.0(7) . . . . ?
C18 C19 C20 C21 179.5(5) . . . . ?
C19 C20 C21 C22 0.8(7) . . . . ?
C23 N4 C22 C21 -0.7(7) . . . . ?
Nd1 N4 C22 C21 178.2(4) . . . . ?
C20 C21 C22 N4 -0.4(8) . . . . ?
C22 N4 C23 C19 1.5(6) . . . . ?
Nd1 N4 C23 C19 -177.4(3) . . . . ?
C22 N4 C23 C24 180.0(4) . . . . ?
Nd1 N4 C23 C24 1.0(5) . . . . ?
C20 C19 C23 N4 -1.1(6) . . . . ?
C18 C19 C23 N4 179.3(4) . . . . ?
C20 C19 C23 C24 -179.6(4) . . . . ?
C18 C19 C23 C24 0.8(6) . . . . ?
C13 N3 C24 C16 1.0(6) . . . . ?
Nd1 N3 C24 C16 178.2(3) . . . . ?
C13 N3 C24 C23 -179.9(4) . . . . ?
Nd1 N3 C24 C23 -2.8(5) . . . . ?
C15 C16 C24 N3 0.0(6) . . . . ?
C17 C16 C24 N3 179.9(4) . . . . ?
C15 C16 C24 C23 -179.1(4) . . . . ?
C17 C16 C24 C23 0.9(6) . . . . ?
N4 C23 C24 N3 1.2(6) . . . . ?
C19 C23 C24 N3 179.7(4) . . . . ?
N4 C23 C24 C16 -179.8(4) . . . . ?
C19 C23 C24 C16 -1.2(6) . . . . ?
O3 S1 C25 C26 7.1(4) . . . . ?
O2 S1 C25 C26 128.7(4) . . . . ?
O1 S1 C25 C26 -113.3(4) . . . . ?
O3 S1 C25 C29 -173.1(3) . . . 2_867 ?
O2 S1 C25 C29 -51.5(4) . . . 2_867 ?
O1 S1 C25 C29 66.6(4) . . . 2_867 ?
C29 C25 C26 C27 2.7(7) 2_867 . . . ?
S1 C25 C26 C27 -177.5(4) . . . . ?
C25 C26 C27 C28 -0.2(7) . . . . ?
C26 C27 C28 C29 -1.9(7) . . . . ?
C27 C28 C29 C29 1.6(8) . . . 2_867 ?
C27 C28 C29 C25 -177.5(4) . . . 2_867 ?
O5 S2 C30 C31 -4.5(4) . . . . ?
O6 S2 C30 C31 119.1(4) . . . . ?
O4 S2 C30 C31 -121.9(3) . . . . ?
O5 S2 C30 C34 176.8(3) . . . 2_966 ?
O6 S2 C30 C34 -59.6(4) . . . 2_966 ?
O4 S2 C30 C34 59.4(4) . . . 2_966 ?
C34 C30 C31 C32 0.9(6) 2_966 . . . ?
S2 C30 C31 C32 -177.7(3) . . . . ?
C30 C31 C32 C33 -0.4(7) . . . . ?
C31 C32 C33 C34 0.0(7) . . . . ?
C32 C33 C34 C34 -0.2(7) . . . 2_966 ?
C32 C33 C34 C30 -179.4(4) . . . 2_966 ?
O8 S3 C35 C36 -131.0(3) . . . . ?
O9 S3 C35 C36 -9.6(4) . . . . ?
O7 S3 C35 C36 109.9(4) . . . . ?
O8 S3 C35 C39 49.2(4) . . . 2_866 ?
O9 S3 C35 C39 170.6(3) . . . 2_866 ?
O7 S3 C35 C39 -69.9(4) . . . 2_866 ?
C39 C35 C36 C37 -2.3(7) 2_866 . . . ?
S3 C35 C36 C37 177.9(3) . . . . ?
C35 C36 C37 C38 0.5(7) . . . . ?
C36 C37 C38 C39 1.1(7) . . . . ?
C37 C38 C39 C39 -0.9(7) . . . 2_866 ?
C37 C38 C39 C35 178.3(4) . . . 2_866 ?
